data_4035005
loop_
_publ_author_name
'Thakellapalli, Haresh'
'Farajidizaji, Behzad'
'Li, Shuangjiang'
'Heller, Josef C.'
'Zhang, Yu'
'Akhmedov, Novruz G.'
'Milsmann, Carsten'
'Petersen, Jeffrey L.'
'Wang, Kung K.'

_publ_section_title
;
 Synthesis of a Cyclophane Bearing Two Benz[a]anthracene Units Connected
 at the 5 and 7 Positions with Two Naphth-1,4-diyl Groups.
;
_journal_issue 4
_journal_name_full 'The Journal of organic chemistry'
_journal_page_first 2455
_journal_page_last 2459
_journal_paper_doi 10.1021/acs.joc.7b03081
_journal_volume 83
_journal_year 2018
_chemical_formula_sum 'C28 H16 Br2'
_chemical_formula_weight 512.23
_space_group_crystal_system triclinic
_space_group_IT_number 2
_space_group_name_Hall '-P 1'
_space_group_name_H-M_alt 'P -1'
_atom_sites_solution_hydrogens geom
_cell_angle_alpha 110.9542(12)
_cell_angle_beta 109.9256(13)
_cell_angle_gamma 97.6942(13)
_cell_formula_units_Z 2
_cell_length_a 9.3136(4)
_cell_length_b 10.8927(5)
_cell_length_c 11.7419(5)
_cell_measurement_reflns_used 9927
_cell_measurement_temperature 100.(2)
_cell_measurement_theta_max 30.1388
_cell_measurement_theta_min 3.0924
_cell_volume 1000.48(8)
_computing_cell_refinement 'SAINT V8.37A (Bruker AXS Inc., 2015)'
_computing_data_reduction 'SAINT V8.37A (Bruker AXS Inc., 2015)'
_computing_structure_refinement 'SHELXL-2014/7 (Sheldrick, 2014)'
_computing_structure_solution 'XS, VERSION 2013/1'
_diffrn_ambient_temperature 100.(2)
_diffrn_detector_area_resol_mean 10.4167
_diffrn_measured_fraction_theta_full 0.999
_diffrn_measured_fraction_theta_max 0.999
_diffrn_measurement_device_type 'Bruker AXS D8 Venture fixed chi'
_diffrn_measurement_method 'omega scan, PHOTON 100 CMOS'
_diffrn_radiation_monochromator Triumph
_diffrn_radiation_type 'Mo K\a'
_diffrn_radiation_wavelength 0.71073
_diffrn_reflns_av_R_equivalents 0.0429
_diffrn_reflns_av_unetI/netI 0.0423
_diffrn_reflns_limit_h_max 13
_diffrn_reflns_limit_h_min -13
_diffrn_reflns_limit_k_max 15
_diffrn_reflns_limit_k_min -15
_diffrn_reflns_limit_l_max 16
_diffrn_reflns_limit_l_min -16
_diffrn_reflns_number 22740
_diffrn_reflns_theta_full 30.00
_diffrn_reflns_theta_max 30.00
_diffrn_reflns_theta_min 3.09
_diffrn_source_type 'fine-focus sealed tube'
_exptl_absorpt_coefficient_mu 4.064
_exptl_absorpt_correction_T_max 0.74
_exptl_absorpt_correction_T_min 0.53
_exptl_absorpt_correction_type multi-scan
_exptl_absorpt_process_details
;
SADABS-2016/2 - Bruker AXS area detector scaling and absorption correction
;
_exptl_crystal_colour colourless
_exptl_crystal_density_diffrn 1.700
_exptl_crystal_density_method 'not measured'
_exptl_crystal_description parallelopiped
_exptl_crystal_F_000 508
_exptl_crystal_size_max 0.317
_exptl_crystal_size_mid 0.258
_exptl_crystal_size_min 0.078
_refine_diff_density_max 1.742
_refine_diff_density_min -1.029
_refine_ls_extinction_method none
_refine_ls_goodness_of_fit_ref 1.032
_refine_ls_hydrogen_treatment riding
_refine_ls_matrix_type full
_refine_ls_number_parameters 271
_refine_ls_number_reflns 5822
_refine_ls_number_restraints 0
_refine_ls_restrained_S_all 1.032
_refine_ls_R_factor_all 0.0600
_refine_ls_R_factor_gt 0.0394
_refine_ls_shift/su_max 0.001
_refine_ls_shift/su_mean 0.000
_refine_ls_structure_factor_coef Fsqd
_refine_ls_weighting_details 'w=1/[\s^2^(Fo^2^)+(0.0455P)^2^+2.4403P] where P=(Fo^2^+2Fc^2^)/3'
_refine_ls_weighting_scheme calc
_refine_ls_wR_factor_gt 0.0957
_refine_ls_wR_factor_ref 0.1078
_reflns_number_gt 4559
_reflns_number_total 5822
_reflns_threshold_expression 'I > 2\s(I)'
_cod_data_source_file jo7b03081_si_001.cif
_cod_data_source_block kw40cms
_cod_depositor_comments
;
The following automatic conversions were performed:

data item '_exptl_absorpt_correction_type' value 'Multi-Scan' was
changed to 'multi-scan' in accordance with the
/home/data/users/saulius/crontab/automatic-downloads/current/ACS/lib/dictionaries/cif_core.dic
dictionary named 'cif_core.dic' version 2.4.2 last updated on
2011-04-26.

Automatic conversion script
Id: cif_fix_values 6909 2019-04-08 15:41:33Z antanas 
;
_cod_database_code 4035005

loop_
_space_group_symop_operation_xyz
'x, y, z'
'-x, -y, -z'

loop_
_atom_site_type_symbol
_atom_site_label
_atom_site_fract_x
_atom_site_fract_y
_atom_site_fract_z
_atom_site_U_iso_or_equiv
_atom_site_adp_type
_atom_site_calc_flag
_atom_site_refinement_flags_adp
_atom_site_refinement_flags_posn
_atom_site_occupancy
Br Br1 0.96792(4) 0.12308(3) 0.12903(3) 0.02278(9) Uani d . . 1
Br Br2 1.21698(4) 0.97985(3) 0.41330(3) 0.02255(9) Uani d . . 1
C C1 0.8042(3) 0.1738(3) 0.1805(3) 0.0158(5) Uani d . . 1
C C2 0.8093(3) 0.3075(3) 0.2277(3) 0.0150(5) Uani d . . 1
H H2 0.8963 0.3737 0.2384 0.018 Uiso calc U R 1
C C3 0.6843(3) 0.3510(3) 0.2622(3) 0.0132(5) Uani d . . 1
C C4 0.6862(3) 0.4900(3) 0.3063(3) 0.0141(5) Uani d . . 1
C C5 0.5590(3) 0.5296(3) 0.3349(3) 0.0149(5) Uani d . . 1
C C6 0.5498(4) 0.6675(3) 0.3757(3) 0.0186(6) Uani d . . 1
H H6 0.6313 0.7367 0.3836 0.022 Uiso calc U R 1
C C7 0.4260(4) 0.7014(3) 0.4033(3) 0.0210(6) Uani d . . 1
H H7 0.4219 0.7936 0.4294 0.025 Uiso calc U R 1
C C8 0.3028(4) 0.6006(3) 0.3936(3) 0.0208(6) Uani d . . 1
H H8 0.2185 0.626 0.4155 0.025 Uiso calc U R 1
C C9 0.3059(3) 0.4680(3) 0.3529(3) 0.0180(6) Uani d . . 1
H H9 0.2225 0.4008 0.3456 0.022 Uiso calc U R 1
C C10 0.4323(3) 0.4276(3) 0.3210(3) 0.0149(5) Uani d . . 1
C C11 0.4334(3) 0.2902(3) 0.2778(3) 0.0151(5) Uani d . . 1
H H11 0.3483 0.2235 0.2689 0.018 Uiso calc U R 1
C C12 0.5553(3) 0.2494(3) 0.2479(3) 0.0129(5) Uani d . . 1
C C13 0.5586(3) 0.1062(3) 0.2042(3) 0.0147(5) Uani d . . 1
C C14 0.4420(4) 0.0038(3) 0.1971(3) 0.0209(6) Uani d . . 1
H H14 0.3577 0.0277 0.2198 0.025 Uiso calc U R 1
C C15 0.4469(4) -0.1302(3) 0.1582(4) 0.0267(7) Uani d . . 1
H H15 0.3667 -0.1973 0.1545 0.032 Uiso calc U R 1
C C16 0.5689(4) -0.1674(3) 0.1243(3) 0.0246(7) Uani d . . 1
H H16 0.5725 -0.2597 0.0982 0.03 Uiso calc U R 1
C C17 0.6843(4) -0.0707(3) 0.1285(3) 0.0196(6) Uani d . . 1
H H17 0.7666 -0.097 0.104 0.024 Uiso calc U R 1
C C18 0.6817(3) 0.0669(3) 0.1688(3) 0.0149(5) Uani d . . 1
C C19 0.8210(3) 0.5997(3) 0.3273(3) 0.0146(5) Uani d . . 1
C C20 0.9199(3) 0.6970(3) 0.4554(3) 0.0165(5) Uani d . . 1
H H20 0.908 0.6875 0.5293 0.02 Uiso calc U R 1
C C21 1.0388(4) 0.8107(3) 0.4808(3) 0.0185(6) Uani d . . 1
H H21 1.1044 0.8774 0.5702 0.022 Uiso calc U R 1
C C22 1.0582(3) 0.8236(3) 0.3752(3) 0.0159(5) Uani d . . 1
C C23 0.9651(3) 0.7248(3) 0.2404(3) 0.0147(5) Uani d . . 1
C C24 0.9862(4) 0.7326(3) 0.1282(3) 0.0198(6) Uani d . . 1
H H24 1.0675 0.8064 0.1424 0.024 Uiso calc U R 1
C C25 0.8907(4) 0.6351(3) 0.0005(3) 0.0252(7) Uani d . . 1
H H25 0.9078 0.6407 -0.073 0.03 Uiso calc U R 1
C C26 0.7675(4) 0.5267(3) -0.0232(3) 0.0228(6) Uani d . . 1
H H26 0.7006 0.4606 -0.1127 0.027 Uiso calc U R 1
C C27 0.7430(4) 0.5157(3) 0.0819(3) 0.0182(6) Uani d . . 1
H H27 0.6587 0.4423 0.0644 0.022 Uiso calc U R 1
C C28 0.8423(3) 0.6126(3) 0.2169(3) 0.0144(5) Uani d . . 1

loop_
_atom_site_aniso_label
_atom_site_aniso_U_11
_atom_site_aniso_U_22
_atom_site_aniso_U_33
_atom_site_aniso_U_12
_atom_site_aniso_U_13
_atom_site_aniso_U_23
Br1 0.01997(15) 0.01836(15) 0.03256(18) 0.00795(11) 0.01609(13) 0.00808(13)
Br2 0.02091(16) 0.01353(14) 0.02775(17) -0.00065(11) 0.01080(13) 0.00460(12)
C1 0.0145(13) 0.0168(13) 0.0167(13) 0.0051(10) 0.0079(11) 0.0064(11)
C2 0.0156(13) 0.0137(13) 0.0163(13) 0.0038(10) 0.0067(11) 0.0072(11)
C3 0.0131(12) 0.0132(12) 0.0130(12) 0.0024(10) 0.0054(10) 0.0060(10)
C4 0.0146(12) 0.0140(12) 0.0128(12) 0.0022(10) 0.0047(10) 0.0064(10)
C5 0.0160(13) 0.0157(13) 0.0125(12) 0.0053(10) 0.0051(10) 0.0060(10)
C6 0.0179(14) 0.0153(13) 0.0178(14) 0.0037(11) 0.0051(11) 0.0048(11)
C7 0.0224(15) 0.0178(14) 0.0182(14) 0.0082(12) 0.0058(12) 0.0046(12)
C8 0.0190(14) 0.0250(15) 0.0165(14) 0.0107(12) 0.0063(11) 0.0067(12)
C9 0.0141(13) 0.0215(14) 0.0160(13) 0.0046(11) 0.0051(11) 0.0069(11)
C10 0.0146(12) 0.0161(13) 0.0112(12) 0.0045(10) 0.0044(10) 0.0040(10)
C11 0.0142(12) 0.0166(13) 0.0143(13) 0.0032(10) 0.0056(10) 0.0073(11)
C12 0.0134(12) 0.0122(12) 0.0106(12) 0.0010(9) 0.0037(10) 0.0043(10)
C13 0.0165(13) 0.0122(12) 0.0129(12) 0.0016(10) 0.0044(10) 0.0053(10)
C14 0.0193(14) 0.0197(14) 0.0255(16) 0.0033(11) 0.0107(12) 0.0110(12)
C15 0.0257(16) 0.0168(15) 0.0346(19) -0.0002(12) 0.0100(14) 0.0128(14)
C16 0.0248(16) 0.0116(13) 0.0304(17) 0.0040(11) 0.0060(13) 0.0075(12)
C17 0.0182(14) 0.0145(13) 0.0217(15) 0.0052(11) 0.0048(12) 0.0064(12)
C18 0.0155(13) 0.0127(12) 0.0144(13) 0.0030(10) 0.0053(10) 0.0049(10)
C19 0.0155(13) 0.0117(12) 0.0144(13) 0.0031(10) 0.0062(10) 0.0037(10)
C20 0.0157(13) 0.0175(13) 0.0146(13) 0.0039(10) 0.0069(11) 0.0050(11)
C21 0.0175(13) 0.0149(13) 0.0158(13) 0.0033(11) 0.0045(11) 0.0017(11)
C22 0.0154(13) 0.0095(12) 0.0178(14) 0.0022(10) 0.0058(11) 0.0022(10)
C23 0.0165(13) 0.0119(12) 0.0154(13) 0.0052(10) 0.0066(11) 0.0053(10)
C24 0.0249(15) 0.0163(14) 0.0201(14) 0.0059(11) 0.0109(12) 0.0086(12)
C25 0.0352(18) 0.0234(16) 0.0192(15) 0.0069(14) 0.0118(14) 0.0116(13)
C26 0.0296(17) 0.0187(14) 0.0137(14) 0.0028(12) 0.0045(12) 0.0061(12)
C27 0.0198(14) 0.0129(13) 0.0153(14) 0.0003(10) 0.0039(11) 0.0040(11)
C28 0.0156(12) 0.0121(12) 0.0142(13) 0.0050(10) 0.0047(10) 0.0054(10)

loop_
_atom_type_symbol
_atom_type_description
_atom_type_scat_dispersion_real
_atom_type_scat_dispersion_imag
_atom_type_scat_source
C C 0.0033 0.0016 'International Tables Vol C Tables 4.2.6.8 and 6.1.1.4'
H H 0.0000 0.0000 'International Tables Vol C Tables 4.2.6.8 and 6.1.1.4'
Br Br -0.2901 2.4595 'International Tables Vol C Tables 4.2.6.8 and 6.1.1.4'

loop_
_geom_angle_atom_site_label_1
_geom_angle_atom_site_label_2
_geom_angle_atom_site_label_3
_geom_angle
C2 C1 C18 123.4(3)
C2 C1 Br1 118.3(2)
C18 C1 Br1 118.3(2)
C1 C2 C3 120.7(3)
C4 C3 C12 120.5(3)
C4 C3 C2 120.8(2)
C12 C3 C2 118.8(2)
C3 C4 C5 119.7(2)
C3 C4 C19 122.2(3)
C5 C4 C19 118.1(2)
C4 C5 C10 119.1(3)
C4 C5 C6 123.0(3)
C10 C5 C6 117.9(3)
C7 C6 C5 121.1(3)
C6 C7 C8 120.9(3)
C9 C8 C7 119.8(3)
C8 C9 C10 121.2(3)
C11 C10 C5 120.2(3)
C11 C10 C9 120.7(3)
C5 C10 C9 119.1(3)
C12 C11 C10 121.5(3)
C11 C12 C3 119.0(3)
C11 C12 C13 122.0(2)
C3 C12 C13 119.0(2)
C14 C13 C18 117.7(3)
C14 C13 C12 121.8(3)
C18 C13 C12 120.5(2)
C15 C14 C13 121.7(3)
C14 C15 C16 120.1(3)
C17 C16 C15 120.1(3)
C16 C17 C18 120.6(3)
C17 C18 C13 119.9(3)
C17 C18 C1 122.7(3)
C13 C18 C1 117.4(3)
C20 C19 C28 118.7(3)
C20 C19 C4 119.5(3)
C28 C19 C4 121.6(2)
C19 C20 C21 122.1(3)
C22 C21 C20 119.1(3)
C21 C22 C23 122.2(3)
C21 C22 Br2 117.8(2)
C23 C22 Br2 120.0(2)
C22 C23 C24 123.6(3)
C22 C23 C28 117.6(3)
C24 C23 C28 118.8(3)
C25 C24 C23 120.7(3)
C24 C25 C26 120.7(3)
C27 C26 C25 120.4(3)
C26 C27 C28 120.9(3)
C27 C28 C19 121.4(3)
C27 C28 C23 118.5(3)
C19 C28 C23 120.2(3)

loop_
_geom_bond_atom_site_label_1
_geom_bond_atom_site_label_2
_geom_bond_distance
Br1 C1 1.900(3)
Br2 C22 1.901(3)
C1 C2 1.348(4)
C1 C18 1.449(4)
C2 C3 1.441(4)
C3 C4 1.409(4)
C3 C12 1.439(4)
C4 C5 1.417(4)
C4 C19 1.497(4)
C5 C10 1.428(4)
C5 C6 1.429(4)
C6 C7 1.362(4)
C7 C8 1.421(5)
C8 C9 1.358(4)
C9 C10 1.429(4)
C10 C11 1.401(4)
C11 C12 1.380(4)
C12 C13 1.466(4)
C13 C14 1.407(4)
C13 C18 1.413(4)
C14 C15 1.377(5)
C15 C16 1.389(5)
C16 C17 1.375(4)
C17 C18 1.408(4)
C19 C20 1.374(4)
C19 C28 1.428(4)
C20 C21 1.412(4)
C21 C22 1.364(4)
C22 C23 1.418(4)
C23 C24 1.426(4)
C23 C28 1.431(4)
C24 C25 1.366(4)
C25 C26 1.405(5)
C26 C27 1.371(4)
C27 C28 1.423(4)
